data_4074138
loop_
_publ_author_name
'Choukroun, Robert'
'Lorber, Christian'
'de Caro, Dominique'
'Vendier, Laure'

_publ_section_title
;
 B(C6F5)3Adducts of TCNE&#x2212; and TCNQ&#x2212;Vanadium Complexes as New
 Building Blocks for Molecule-Based Magnets
;
_journal_issue 18
_journal_name_full Organometallics
_journal_page_first 4243
_journal_paper_doi 10.1021/om060433w
_journal_volume 25
_journal_year 2006
_chemical_compound_source 'synthesis as described'
_chemical_formula_moiety 'C62 H20 B2 F30 N4 V2, 2(C7 H8)'
_chemical_formula_sum 'C76 H36 B2 F30 N4 V2'
_chemical_formula_weight 1698.59
_chemical_name_systematic
;
 ?
;
_space_group_IT_number 2
_symmetry_cell_setting triclinic
_symmetry_Int_Tables_number 2
_symmetry_space_group_name_Hall '-P 1'
_symmetry_space_group_name_H-M 'P -1'
_atom_sites_solution_hydrogens geom
_atom_sites_solution_primary direct
_atom_sites_solution_secondary difmap
_cell_angle_alpha 87.206(8)
_cell_angle_beta 83.185(9)
_cell_angle_gamma 82.498(9)
_cell_formula_units_Z 2
_cell_length_a 10.1253(12)
_cell_length_b 15.1603(15)
_cell_length_c 22.893(2)
_cell_measurement_reflns_used 2786
_cell_measurement_temperature 180
_cell_measurement_theta_max 32.1154
_cell_measurement_theta_min 2.8217
_cell_measurement_wavelength 0.71073
_cell_volume 3457.5(6)
_computing_molecular_graphics 'Ortep-3 for Windows (Farrugia, 1997)'
_computing_publication_material 'WinGX publication routines (Farrugia, 1999)'
_computing_structure_refinement 'SHELXL-97 (Sheldrick, 1997)'
_computing_structure_solution 'SHELXS-97 (Sheldrick, 1997)'
_diffrn_ambient_temperature 180
_diffrn_measured_fraction_theta_full 0.997
_diffrn_measured_fraction_theta_max 0.997
_diffrn_measurement_device_type 'Oxford-Diffraction XCALIBUR'
_diffrn_measurement_method \w-\f
_diffrn_radiation_monochromator graphite
_diffrn_radiation_source 'fine-focus sealed tube'
_diffrn_radiation_type MoK\a
_diffrn_reflns_av_R_equivalents 0.044
_diffrn_reflns_av_unetI/netI 0.0985
_diffrn_reflns_limit_h_max 9
_diffrn_reflns_limit_h_min -12
_diffrn_reflns_limit_k_max 18
_diffrn_reflns_limit_k_min -18
_diffrn_reflns_limit_l_max 27
_diffrn_reflns_limit_l_min -27
_diffrn_reflns_number 25133
_diffrn_reflns_theta_full 25.63
_diffrn_reflns_theta_max 25.63
_diffrn_reflns_theta_min 2.82
_diffrn_standards_decay_% 0
_diffrn_standards_interval_count 0
_diffrn_standards_interval_time 0
_diffrn_standards_number 0
_exptl_absorpt_coefficient_mu 0.401
_exptl_absorpt_correction_T_max 0.935
_exptl_absorpt_correction_T_min 0.8691
_exptl_absorpt_correction_type multi-scan
_exptl_absorpt_process_details
;
        [c.f. r.h. blessing, acta cryst. (1995), a51, 33-38]
;
_exptl_crystal_colour 'dark red'
_exptl_crystal_density_diffrn 1.632
_exptl_crystal_density_method 'not measured'
_exptl_crystal_description parallelepiped
_exptl_crystal_F_000 1692
_exptl_crystal_size_max 0.4375
_exptl_crystal_size_mid 0.3
_exptl_crystal_size_min 0.175
_refine_diff_density_max 0.475
_refine_diff_density_min -0.365
_refine_diff_density_rms 0.061
_refine_ls_extinction_method none
_refine_ls_goodness_of_fit_ref 0.878
_refine_ls_hydrogen_treatment constr
_refine_ls_matrix_type full
_refine_ls_number_parameters 993
_refine_ls_number_reflns 13110
_refine_ls_number_restraints 45
_refine_ls_restrained_S_all 0.88
_refine_ls_R_factor_all 0.1145
_refine_ls_R_factor_gt 0.0545
_refine_ls_shift/su_max 0.002
_refine_ls_shift/su_mean 0
_refine_ls_structure_factor_coef Fsqd
_refine_ls_weighting_details 'calc w=1/[\s^2^(Fo^2^)+(0.0678P)^2^+0.0000P] where P=(Fo^2^+2Fc^2^)/3'
_refine_ls_weighting_scheme calc
_refine_ls_wR_factor_gt 0.1257
_refine_ls_wR_factor_ref 0.1485
_reflns_number_gt 6190
_reflns_number_total 13110
_reflns_threshold_expression >2\s(I)
_cod_data_source_file om060433wsi20060518_105049.cif
_cod_data_source_block (4)
_cod_database_code 4074138

loop_
_symmetry_equiv_pos_as_xyz
'x, y, z'
'-x, -y, -z'

loop_
_atom_site_label
_atom_site_type_symbol
_atom_site_fract_x
_atom_site_fract_y
_atom_site_fract_z
_atom_site_U_iso_or_equiv
_atom_site_adp_type
_atom_site_occupancy
_atom_site_symmetry_multiplicity
_atom_site_calc_flag
_atom_site_refinement_flags
_atom_site_disorder_assembly
_atom_site_disorder_group
C1 C 0.5826(4) 1.1728(3) 0.71111(18) 0.0404(10) Uani 1 1 d . . .
C2 C 0.6332(4) 1.2476(2) 0.72910(17) 0.0373(10) Uani 1 1 d . . .
C3 C 0.6157(4) 1.2732(2) 0.79044(17) 0.0336(9) Uani 1 1 d . . .
C4 C 0.5210(4) 1.3467(3) 0.80750(18) 0.0399(10) Uani 1 1 d . . .
C5 C 0.7096(4) 1.2965(3) 0.68700(17) 0.0346(9) Uani 1 1 d . . .
C6 C 0.6975(4) 1.2283(2) 0.82923(17) 0.0332(9) Uani 1 1 d . . .
C28 C 0.8909(4) 1.0298(2) 0.87318(16) 0.0296(9) Uani 1 1 d . . .
C29 C 0.8116(4) 0.9939(2) 0.83792(18) 0.0382(10) Uani 1 1 d . . .
C30 C 0.8495(4) 0.9155(3) 0.8089(2) 0.0517(12) Uani 1 1 d . . .
C31 C 0.9705(5) 0.8682(3) 0.8155(2) 0.0520(12) Uani 1 1 d . . .
C32 C 1.0527(4) 0.8988(3) 0.85050(19) 0.0418(10) Uani 1 1 d . . .
C33 C 1.0125(4) 0.9774(2) 0.87827(17) 0.0353(9) Uani 1 1 d . . .
C34 C 0.9740(4) 1.1721(2) 0.91567(17) 0.0334(9) Uani 1 1 d . . .
C35 C 1.0124(4) 1.1916(2) 0.96836(19) 0.0421(10) Uani 1 1 d . . .
C36 C 1.1335(5) 1.2219(3) 0.9751(2) 0.0533(13) Uani 1 1 d . . .
C37 C 1.2215(5) 1.2339(3) 0.9268(3) 0.0569(13) Uani 1 1 d . . .
C38 C 1.1891(5) 1.2186(3) 0.8727(2) 0.0556(12) Uani 1 1 d . . .
C39 C 1.0679(4) 1.1892(3) 0.8685(2) 0.0422(10) Uani 1 1 d . . .
C40 C 1.0054(4) 1.3370(2) 0.59555(16) 0.0312(9) Uani 1 1 d . . .
C41 C 1.0798(4) 1.3171(2) 0.54285(18) 0.0368(10) Uani 1 1 d . . .
C42 C 1.2149(4) 1.2832(3) 0.5377(2) 0.0469(11) Uani 1 1 d . . .
C43 C 1.2793(4) 1.2694(3) 0.5868(2) 0.0519(12) Uani 1 1 d . . .
C44 C 1.2095(5) 1.2856(3) 0.6401(2) 0.0543(12) Uani 1 1 d . . .
C45 C 1.0761(4) 1.3182(3) 0.64361(18) 0.0426(10) Uani 1 1 d . . .
C46 C 0.7683(4) 1.3853(2) 0.54775(15) 0.0296(9) Uani 1 1 d . . .
C47 C 0.7262(4) 1.4565(2) 0.51101(16) 0.0332(9) Uani 1 1 d . . .
C48 C 0.6529(4) 1.4502(3) 0.46424(17) 0.0404(10) Uani 1 1 d . . .
C49 C 0.6176(4) 1.3689(3) 0.45276(18) 0.0442(11) Uani 1 1 d . . .
C50 C 0.6566(4) 1.2961(3) 0.48712(18) 0.0405(10) Uani 1 1 d . . .
C51 C 0.7306(4) 1.3050(2) 0.53269(17) 0.0346(9) Uani 1 1 d . . .
C52 C 0.8517(4) 1.4911(2) 0.62618(15) 0.0302(9) Uani 1 1 d . . .
C53 C 0.9614(4) 1.5375(3) 0.62188(17) 0.0379(10) Uani 1 1 d . . .
C54 C 0.9563(4) 1.6238(3) 0.63976(19) 0.0446(11) Uani 1 1 d . . .
C55 C 0.8366(5) 1.6685(3) 0.66083(19) 0.0468(11) Uani 1 1 d . . .
C56 C 0.7237(4) 1.6275(3) 0.66509(18) 0.0456(11) Uani 1 1 d . . .
C57 C 0.7327(4) 1.5399(2) 0.64856(17) 0.0350(9) Uani 1 1 d . . .
C58A C 0.2831(8) 1.3233(4) 1.1727(3) 0.136(3) Uani 1 1 d . . .
H58A H 0.2633 1.2813 1.1459 0.204 Uiso 1 1 calc R . .
H58B H 0.2372 1.3124 1.211 0.204 Uiso 1 1 calc R . .
H58C H 0.378 1.3168 1.1749 0.204 Uiso 1 1 calc R . .
C59A C 0.2392(5) 1.4121(4) 1.1522(3) 0.0761(16) Uani 1 1 d . . .
C60A C 0.2246(5) 1.4347(3) 1.0931(2) 0.0671(14) Uani 1 1 d . . .
H60A H 0.2409 1.3913 1.0649 0.081 Uiso 1 1 calc R . .
C61A C 0.1859(6) 1.5221(4) 1.0774(3) 0.0897(19) Uani 1 1 d . . .
H61A H 0.1821 1.537 1.0377 0.108 Uiso 1 1 calc R . .
C62A C 0.1539(6) 1.5858(4) 1.1156(3) 0.097(2) Uani 1 1 d . . .
H62A H 0.1244 1.6437 1.1035 0.117 Uiso 1 1 calc R . .
C63A C 0.1655(7) 1.5640(4) 1.1731(3) 0.0912(19) Uani 1 1 d . . .
H63A H 0.1418 1.6079 1.2007 0.109 Uiso 1 1 calc R . .
C64A C 0.2103(7) 1.4807(4) 1.1916(3) 0.093(2) Uani 1 1 d . . .
H64A H 0.2218 1.4692 1.2311 0.112 Uiso 1 1 calc R . .
C72 C 0.7325(4) 1.1188(2) 0.96170(16) 0.0323(9) Uani 1 1 d . . .
C73 C 0.6517(4) 1.1939(3) 0.98346(18) 0.0389(10) Uani 1 1 d . . .
C74 C 0.5540(4) 1.1932(3) 1.03040(19) 0.0451(11) Uani 1 1 d . . .
C75 C 0.5332(4) 1.1138(3) 1.05901(18) 0.0450(11) Uani 1 1 d . . .
C76 C 0.6097(4) 1.0374(3) 1.04061(18) 0.0407(10) Uani 1 1 d . . .
C77 C 0.7060(4) 1.0413(2) 0.99306(17) 0.0338(9) Uani 1 1 d . . .
B1 B 0.8428(4) 1.1260(3) 0.90460(19) 0.0325(10) Uani 1 1 d . . .
B2 B 0.8529(4) 1.3897(3) 0.60366(18) 0.0297(10) Uani 1 1 d . . .
N1 N 0.5424(3) 1.1089(2) 0.69877(15) 0.0456(9) Uani 1 1 d . A .
N2 N 0.4426(3) 1.4083(2) 0.81645(16) 0.0498(9) Uani 1 1 d . C .
N3 N 0.7690(3) 1.1878(2) 0.85912(14) 0.0358(8) Uani 1 1 d . . .
N4 N 0.7721(3) 1.3389(2) 0.65449(14) 0.0370(8) Uani 1 1 d . . .
F29 F 0.6883(2) 1.03637(15) 0.82954(11) 0.0542(7) Uani 1 1 d . . .
F30 F 0.7675(3) 0.88616(18) 0.77427(14) 0.0848(10) Uani 1 1 d . . .
F31 F 1.0103(3) 0.79192(17) 0.78658(14) 0.0850(10) Uani 1 1 d . . .
F32 F 1.1733(2) 0.85251(16) 0.85718(12) 0.0642(7) Uani 1 1 d . . .
F33 F 1.0977(2) 1.00183(14) 0.91334(12) 0.0592(7) Uani 1 1 d . . .
F35 F 0.9321(3) 1.17769(16) 1.01897(11) 0.0593(7) Uani 1 1 d . . .
F36 F 1.1624(3) 1.23653(18) 1.02922(13) 0.0836(9) Uani 1 1 d . . .
F37 F 1.3412(3) 1.26022(19) 0.93317(16) 0.0926(11) Uani 1 1 d . . .
F38 F 1.2762(3) 1.2306(2) 0.82460(14) 0.0840(9) Uani 1 1 d . . .
F39 F 1.0435(2) 1.17367(16) 0.81317(11) 0.0570(7) Uani 1 1 d . . .
F41 F 1.0246(2) 1.33242(15) 0.49185(10) 0.0527(6) Uani 1 1 d . . .
F42 F 1.2819(3) 1.26624(16) 0.48429(12) 0.0699(8) Uani 1 1 d . . .
F43 F 1.4118(3) 1.24061(19) 0.58168(14) 0.0827(9) Uani 1 1 d . . .
F44 F 1.2722(3) 1.2709(2) 0.68901(13) 0.0864(10) Uani 1 1 d . . .
F45 F 1.0139(2) 1.33646(17) 0.69821(10) 0.0597(7) Uani 1 1 d . . .
F47 F 0.7567(2) 1.53873(13) 0.51942(9) 0.0470(6) Uani 1 1 d . . .
F48 F 0.6167(2) 1.52281(16) 0.43118(10) 0.0553(7) Uani 1 1 d . . .
F49 F 0.5467(3) 1.36065(18) 0.40778(12) 0.0682(8) Uani 1 1 d . . .
F50 F 0.6222(3) 1.21614(15) 0.47613(12) 0.0633(7) Uani 1 1 d . . .
F51 F 0.7688(2) 1.22948(13) 0.56334(10) 0.0504(6) Uani 1 1 d . . .
F53 F 1.0839(2) 1.49977(15) 0.59948(12) 0.0594(7) Uani 1 1 d . . .
F54 F 1.0691(3) 1.66369(16) 0.63369(12) 0.0703(8) Uani 1 1 d . . .
F55 F 0.8294(3) 1.75330(15) 0.67738(12) 0.0714(8) Uani 1 1 d . . .
F56 F 0.6049(3) 1.67223(16) 0.68624(12) 0.0687(8) Uani 1 1 d . . .
F57 F 0.6176(2) 1.50365(15) 0.65364(11) 0.0525(6) Uani 1 1 d . . .
F73 F 0.6696(2) 1.27520(14) 0.95846(11) 0.0573(7) Uani 1 1 d . . .
F74 F 0.4791(3) 1.26956(16) 1.04827(12) 0.0664(8) Uani 1 1 d . . .
F75 F 0.4361(2) 1.11225(17) 1.10506(11) 0.0640(7) Uani 1 1 d . . .
F76 F 0.5913(3) 0.95938(16) 1.06932(11) 0.0590(7) Uani 1 1 d . . .
F77 F 0.7780(2) 0.96297(14) 0.97802(10) 0.0491(6) Uani 1 1 d . . .
V1 V 0.47955(7) 0.99299(4) 0.67603(3) 0.0413(2) Uani 1 1 d . . .
C12A C 0.5734(9) 0.8965(8) 0.6042(6) 0.0524(9) Uani 0.54 1 d PD A 1
H12A H 0.5979 0.8325 0.6113 0.063 Uiso 0.54 1 calc PR A 1
C13A C 0.4413(9) 0.9367(6) 0.5930(4) 0.0524(9) Uani 0.54 1 d PD A 1
H13A H 0.3649 0.9065 0.5862 0.063 Uiso 0.54 1 calc PR A 1
C14A C 0.4591(9) 1.0265(6) 0.5797(4) 0.0524(9) Uani 0.54 1 d PD A 1
H14A H 0.391 1.0716 0.5653 0.063 Uiso 0.54 1 calc PR A 1
C15A C 0.5874(10) 1.0427(6) 0.5903(4) 0.0524(9) Uani 0.54 1 d PD A 1
H15A H 0.6241 1.0996 0.5837 0.063 Uiso 0.54 1 calc PR A 1
C16A C 0.6573(10) 0.9601(6) 0.6096(4) 0.0524(9) Uani 0.54 1 d PD A 1
H16A H 0.7514 0.9492 0.6172 0.063 Uiso 0.54 1 calc PR A 1
C12B C 0.5435(10) 0.8858(9) 0.6113(7) 0.0524(9) Uani 0.46 1 d PD A 2
H12B H 0.5269 0.8234 0.6157 0.063 Uiso 0.46 1 calc PR A 2
C13B C 0.4712(10) 0.9573(7) 0.5791(5) 0.0524(9) Uani 0.46 1 d PD A 2
H13B H 0.3884 0.9525 0.5619 0.063 Uiso 0.46 1 calc PR A 2
C14B C 0.5334(11) 1.0350(7) 0.5769(5) 0.0524(9) Uani 0.46 1 d PD A 2
H14B H 0.5029 1.092 0.5578 0.063 Uiso 0.46 1 calc PR A 2
C15B C 0.6575(10) 1.0120(7) 0.6000(5) 0.0524(9) Uani 0.46 1 d PD A 2
H15B H 0.7286 1.05 0.6005 0.063 Uiso 0.46 1 calc PR A 2
C16B C 0.6624(12) 0.9205(6) 0.6178(5) 0.0524(9) Uani 0.46 1 d PD A 2
H16B H 0.7396 0.8859 0.6338 0.063 Uiso 0.46 1 calc PR A 2
C7A C 0.3606(8) 0.8826(6) 0.7143(4) 0.0580(9) Uani 0.65 1 d PD A 1
H7A H 0.3509 0.8284 0.6944 0.07 Uiso 0.65 1 calc PR A 1
C8A C 0.2726(8) 0.9649(6) 0.7132(4) 0.0580(9) Uani 0.65 1 d PD A 1
H8A H 0.1915 0.9764 0.6931 0.07 Uiso 0.65 1 calc PR A 1
C9A C 0.3172(8) 1.0243(6) 0.7526(4) 0.0580(9) Uani 0.65 1 d PD A 1
H9A H 0.2728 1.0833 0.7641 0.07 Uiso 0.65 1 calc PR A 1
C10A C 0.4305(8) 0.9760(6) 0.7753(4) 0.0580(9) Uani 0.65 1 d PD A 1
H10A H 0.4803 0.9973 0.8049 0.07 Uiso 0.65 1 calc PR A 1
C11A C 0.4554(8) 0.8911(6) 0.7515(4) 0.0580(9) Uani 0.65 1 d PD A 1
H11A H 0.5251 0.8438 0.7619 0.07 Uiso 0.65 1 calc PR A 1
C7B C 0.4050(16) 0.8766(10) 0.7329(7) 0.0580(9) Uani 0.35 1 d PD B 2
H7B H 0.4347 0.8137 0.7254 0.07 Uiso 0.35 1 calc PR B 2
C8B C 0.2925(18) 0.9263(11) 0.7110(7) 0.0580(9) Uani 0.35 1 d PD B 2
H8B H 0.2297 0.9042 0.6875 0.07 Uiso 0.35 1 calc PR B 2
C9B C 0.2804(14) 1.0146(12) 0.7356(7) 0.0580(9) Uani 0.35 1 d PD B 2
H9B H 0.2074 1.0633 0.7325 0.07 Uiso 0.35 1 calc PR B 2
C10B C 0.3823(16) 1.0077(10) 0.7748(7) 0.0580(9) Uani 0.35 1 d PD B 2
H10B H 0.3958 1.0544 0.8008 0.07 Uiso 0.35 1 calc PR B 2
C11B C 0.4563(15) 0.9248(12) 0.7712(7) 0.0580(9) Uani 0.35 1 d PD B 2
H11B H 0.53 0.9029 0.7944 0.07 Uiso 0.35 1 calc PR B 2
V2 V 0.29743(7) 1.51563(5) 0.82781(4) 0.0478(2) Uani 1 1 d . . .
C22A C 0.1176(17) 1.5569(8) 0.7802(7) 0.0702(16) Uani 0.46 1 d PD C 1
H22A H 0.0276 1.5769 0.7994 0.084 Uiso 0.46 1 calc PR C 1
C23A C 0.1624(14) 1.4704(8) 0.7646(6) 0.0702(16) Uani 0.46 1 d PD C 1
H23A H 0.1116 1.4193 0.7702 0.084 Uiso 0.46 1 calc PR C 1
C24A C 0.2803(15) 1.4745(10) 0.7317(7) 0.0702(16) Uani 0.46 1 d PD C 1
H24A H 0.334 1.4222 0.7137 0.084 Uiso 0.46 1 calc PR C 1
C25A C 0.3213(12) 1.5603(9) 0.7257(6) 0.0702(16) Uani 0.46 1 d PD C 1
H25A H 0.4007 1.5789 0.7021 0.084 Uiso 0.46 1 calc PR C 1
C26A C 0.2112(12) 1.6150(10) 0.7548(6) 0.0702(16) Uani 0.46 1 d PD C 1
H26A H 0.1991 1.6801 0.7554 0.084 Uiso 0.46 1 calc PR C 1
C22B C 0.1350(14) 1.5894(7) 0.7769(6) 0.0702(16) Uani 0.54 1 d PD C 2
H22B H 0.0453 1.6141 0.7941 0.084 Uiso 0.54 1 calc PR C 2
C23B C 0.1697(12) 1.5036(7) 0.7529(5) 0.0702(16) Uani 0.54 1 d PD C 2
H23B H 0.1097 1.4588 0.7497 0.084 Uiso 0.54 1 calc PR C 2
C24B C 0.3129(11) 1.4989(9) 0.7301(6) 0.0702(16) Uani 0.54 1 d PD C 2
H24B H 0.3663 1.4504 0.7079 0.084 Uiso 0.54 1 calc PR C 2
C25B C 0.3551(11) 1.5811(7) 0.7419(5) 0.0702(16) Uani 0.54 1 d PD C 2
H25B H 0.4433 1.5996 0.7287 0.084 Uiso 0.54 1 calc PR C 2
C26B C 0.2476(10) 1.6338(8) 0.7702(5) 0.0702(16) Uani 0.54 1 d PD C 2
H26B H 0.2485 1.6955 0.7808 0.084 Uiso 0.54 1 calc PR C 2
C17A C 0.3479(9) 1.4714(6) 0.9214(6) 0.0743(11) Uani 0.63 1 d PD D 1
H17A H 0.411 1.4198 0.9314 0.089 Uiso 0.63 1 calc PR D 1
C18A C 0.2100(9) 1.4724(6) 0.9214(4) 0.0743(11) Uani 0.63 1 d PD D 1
H18A H 0.16 1.4215 0.9312 0.089 Uiso 0.63 1 calc PR D 1
C19A C 0.1533(9) 1.5607(6) 0.9093(4) 0.0743(11) Uani 0.63 1 d PD D 1
H19A H 0.0573 1.5812 0.9096 0.089 Uiso 0.63 1 calc PR D 1
C20A C 0.2576(10) 1.6163(6) 0.9031(4) 0.0743(11) Uani 0.63 1 d PD D 1
H20A H 0.2472 1.6814 0.8988 0.089 Uiso 0.63 1 calc PR D 1
C21A C 0.3764(10) 1.5593(6) 0.9139(4) 0.0743(11) Uani 0.63 1 d PD D 1
H21A H 0.4644 1.5787 0.9158 0.089 Uiso 0.63 1 calc PR D 1
C17B C 0.3210(16) 1.4859(11) 0.9254(10) 0.0743(11) Uani 0.37 1 d PD C 2
H17B H 0.3546 1.4268 0.9408 0.089 Uiso 0.37 1 calc PR C 2
C18B C 0.1851(16) 1.5124(10) 0.9195(7) 0.0743(11) Uani 0.37 1 d PD C 2
H18B H 0.1084 1.4807 0.9335 0.089 Uiso 0.37 1 calc PR C 2
C19B C 0.1835(15) 1.6016(10) 0.8984(7) 0.0743(11) Uani 0.37 1 d PD C 2
H19B H 0.1019 1.6424 0.8934 0.089 Uiso 0.37 1 calc PR C 2
C20B C 0.3177(14) 1.6234(10) 0.8826(7) 0.0743(11) Uani 0.37 1 d PD C 2
H20B H 0.3421 1.682 0.8688 0.089 Uiso 0.37 1 calc PR C 2
C21B C 0.4086(15) 1.5473(9) 0.8966(7) 0.0743(11) Uani 0.37 1 d PD C 2
H21B H 0.5062 1.5433 0.8958 0.089 Uiso 0.37 1 calc PR C 2
C67 C 0.0540(5) 1.0797(3) 0.5906(2) 0.0603(13) Uani 1 1 d . . .
H67 H 0.0501 1.1412 0.5919 0.072 Uiso 1 1 calc R . .
C71 C 0.0041(5) 0.9393(3) 0.6334(3) 0.0731(18) Uani 1 1 d . . .
H71 H -0.0345 0.907 0.6651 0.088 Uiso 1 1 calc R . .
C66 C -0.0051(5) 1.0313(4) 0.6358(3) 0.0735(16) Uani 1 1 d . . .
C70 C 0.0700(6) 0.8944(4) 0.5846(3) 0.0814(17) Uani 1 1 d . . .
H70 H 0.0738 0.8329 0.5828 0.098 Uiso 1 1 calc R . .
C68 C 0.1200(6) 1.0334(4) 0.5428(3) 0.0824(18) Uani 1 1 d . . .
H68 H 0.16 1.0661 0.5117 0.099 Uiso 1 1 calc R . .
C69 C 0.1304(6) 0.9443(4) 0.5380(3) 0.0863(19) Uani 1 1 d . . .
H69 H 0.1764 0.9168 0.5048 0.104 Uiso 1 1 calc R . .
C65 C -0.0734(6) 1.0753(4) 0.6877(3) 0.098(2) Uani 1 1 d . . .
H65A H -0.0201 1.0625 0.7198 0.147 Uiso 1 1 calc R . .
H65B H -0.1588 1.0542 0.6979 0.147 Uiso 1 1 calc R . .
H65C H -0.0866 1.1384 0.6798 0.147 Uiso 1 1 calc R . .

loop_
_atom_site_aniso_label
_atom_site_aniso_U_11
_atom_site_aniso_U_22
_atom_site_aniso_U_33
_atom_site_aniso_U_23
_atom_site_aniso_U_13
_atom_site_aniso_U_12
C1 0.046(3) 0.036(2) 0.040(3) -0.0053(19) -0.011(2) -0.004(2)
C2 0.045(2) 0.031(2) 0.036(2) -0.0008(18) -0.008(2) -0.0013(19)
C3 0.032(2) 0.033(2) 0.035(2) 0.0023(18) -0.0049(18) 0.0002(18)
C4 0.043(2) 0.037(2) 0.041(3) 0.0016(19) -0.003(2) -0.009(2)
C5 0.040(2) 0.038(2) 0.026(2) -0.0017(18) -0.0050(19) 0.000(2)
C6 0.037(2) 0.036(2) 0.028(2) -0.0016(18) -0.0005(19) -0.0115(19)
C28 0.032(2) 0.031(2) 0.026(2) 0.0021(16) -0.0047(17) -0.0029(17)
C29 0.032(2) 0.037(2) 0.044(3) -0.0064(19) -0.007(2) 0.0054(19)
C30 0.052(3) 0.047(3) 0.060(3) -0.016(2) -0.017(2) -0.007(2)
C31 0.064(3) 0.036(2) 0.054(3) -0.018(2) -0.005(3) 0.005(2)
C32 0.039(2) 0.034(2) 0.048(3) 0.003(2) -0.001(2) 0.005(2)
C33 0.039(2) 0.030(2) 0.039(2) 0.0024(18) -0.014(2) -0.0035(18)
C34 0.045(2) 0.0223(19) 0.033(2) 0.0018(17) -0.010(2) 0.0027(18)
C35 0.054(3) 0.030(2) 0.043(3) 0.0032(19) -0.017(2) -0.003(2)
C36 0.068(3) 0.038(3) 0.065(3) 0.002(2) -0.048(3) -0.014(2)
C37 0.050(3) 0.041(3) 0.088(4) 0.015(3) -0.028(3) -0.023(2)
C38 0.051(3) 0.046(3) 0.071(4) 0.009(2) -0.009(3) -0.016(2)
C39 0.046(3) 0.034(2) 0.047(3) 0.000(2) -0.010(2) -0.002(2)
C40 0.041(2) 0.0241(19) 0.027(2) 0.0009(16) 0.0018(19) -0.0045(17)
C41 0.049(3) 0.027(2) 0.033(2) 0.0030(17) -0.002(2) -0.0006(19)
C42 0.051(3) 0.034(2) 0.048(3) -0.006(2) 0.018(2) 0.002(2)
C43 0.037(3) 0.039(3) 0.075(4) 0.003(2) -0.003(3) 0.008(2)
C44 0.052(3) 0.048(3) 0.060(3) 0.009(2) -0.015(3) 0.007(2)
C45 0.049(3) 0.040(2) 0.037(3) -0.0010(19) -0.005(2) 0.003(2)
C46 0.036(2) 0.026(2) 0.026(2) -0.0009(16) -0.0001(17) -0.0051(17)
C47 0.040(2) 0.031(2) 0.028(2) -0.0038(17) 0.0012(18) -0.0060(18)
C48 0.040(2) 0.049(3) 0.030(2) 0.005(2) -0.005(2) 0.001(2)
C49 0.042(2) 0.058(3) 0.035(3) -0.011(2) -0.010(2) -0.007(2)
C50 0.041(2) 0.038(2) 0.044(3) -0.009(2) -0.005(2) -0.006(2)
C51 0.042(2) 0.029(2) 0.032(2) 0.0030(18) -0.0051(19) -0.0022(18)
C52 0.041(2) 0.030(2) 0.019(2) 0.0003(16) -0.0033(17) -0.0054(18)
C53 0.047(3) 0.036(2) 0.030(2) -0.0010(18) 0.001(2) -0.007(2)
C54 0.055(3) 0.039(2) 0.044(3) 0.001(2) -0.008(2) -0.020(2)
C55 0.073(3) 0.028(2) 0.043(3) -0.0082(19) -0.019(2) -0.009(2)
C56 0.056(3) 0.037(2) 0.040(3) -0.009(2) -0.006(2) 0.009(2)
C57 0.042(2) 0.031(2) 0.033(2) -0.0050(17) -0.0092(19) -0.0001(19)
C58A 0.155(7) 0.098(5) 0.124(6) 0.035(5) 0.037(5) 0.035(5)
C59A 0.067(4) 0.067(4) 0.085(5) 0.007(3) 0.021(3) -0.006(3)
C60A 0.090(4) 0.061(3) 0.045(3) -0.016(3) 0.000(3) 0.008(3)
C61A 0.116(5) 0.072(4) 0.076(4) -0.019(3) -0.015(4) 0.017(4)
C62A 0.106(5) 0.057(4) 0.116(6) 0.001(4) 0.031(4) -0.004(3)
C63A 0.134(6) 0.075(4) 0.073(5) -0.013(3) -0.004(4) -0.050(4)
C64A 0.151(6) 0.071(4) 0.057(4) -0.013(3) -0.014(4) -0.003(4)
C72 0.037(2) 0.034(2) 0.028(2) -0.0011(17) -0.0113(18) -0.0024(18)
C73 0.047(3) 0.032(2) 0.037(2) -0.0036(19) -0.005(2) -0.0013(19)
C74 0.045(3) 0.043(3) 0.045(3) -0.012(2) 0.000(2) 0.002(2)
C75 0.042(3) 0.060(3) 0.032(3) -0.002(2) 0.001(2) -0.007(2)
C76 0.047(3) 0.041(2) 0.035(3) 0.008(2) -0.010(2) -0.010(2)
C77 0.037(2) 0.032(2) 0.032(2) -0.0014(18) -0.0102(19) 0.0017(18)
B1 0.043(3) 0.026(2) 0.030(3) 0.0040(19) -0.017(2) 0.001(2)
B2 0.037(2) 0.027(2) 0.024(2) 0.0006(18) 0.002(2) -0.006(2)
N1 0.054(2) 0.040(2) 0.047(2) -0.0105(17) -0.0123(18) -0.0094(18)
N2 0.047(2) 0.039(2) 0.061(3) -0.0119(18) -0.0030(19) 0.0045(18)
N3 0.044(2) 0.0346(18) 0.0283(19) 0.0004(15) -0.0110(16) 0.0036(16)
N4 0.048(2) 0.0335(19) 0.0285(19) 0.0018(15) 0.0017(16) -0.0091(16)
F29 0.0418(14) 0.0453(14) 0.0796(19) -0.0162(13) -0.0247(13) 0.0012(11)
F30 0.092(2) 0.0644(18) 0.108(2) -0.0443(17) -0.0479(19) -0.0012(16)
F31 0.104(2) 0.0547(17) 0.094(2) -0.0435(16) -0.0161(19) 0.0194(16)
F32 0.0531(16) 0.0472(15) 0.085(2) 0.0011(14) -0.0045(14) 0.0168(13)
F33 0.0621(16) 0.0401(14) 0.0810(19) -0.0033(13) -0.0462(15) 0.0080(12)
F35 0.0794(18) 0.0684(17) 0.0372(15) -0.0032(13) -0.0268(14) -0.0174(14)
F36 0.113(2) 0.0700(19) 0.086(2) 0.0024(16) -0.061(2) -0.0360(17)
F37 0.074(2) 0.077(2) 0.142(3) 0.0212(19) -0.051(2) -0.0418(17)
F38 0.0628(18) 0.092(2) 0.099(3) 0.0064(18) 0.0099(18) -0.0370(17)
F39 0.0580(16) 0.0696(17) 0.0444(16) -0.0031(13) 0.0009(13) -0.0172(13)
F41 0.0621(16) 0.0596(16) 0.0318(14) -0.0044(11) 0.0050(12) 0.0011(13)
F42 0.0690(18) 0.0577(17) 0.070(2) -0.0056(14) 0.0269(15) 0.0086(14)
F43 0.0451(16) 0.073(2) 0.119(3) 0.0072(18) 0.0015(16) 0.0173(15)
F44 0.0656(18) 0.111(2) 0.080(2) 0.0022(18) -0.0331(17) 0.0198(17)
F45 0.0656(17) 0.0791(18) 0.0320(15) -0.0046(12) -0.0115(13) 0.0068(14)
F47 0.0743(17) 0.0314(12) 0.0385(14) 0.0074(10) -0.0125(12) -0.0163(12)
F48 0.0640(16) 0.0580(16) 0.0433(15) 0.0134(12) -0.0198(13) 0.0016(13)
F49 0.0696(17) 0.0839(19) 0.0588(18) -0.0076(14) -0.0323(15) -0.0135(15)
F50 0.0791(18) 0.0464(15) 0.0727(19) -0.0176(13) -0.0214(15) -0.0212(13)
F51 0.0738(17) 0.0282(12) 0.0520(15) -0.0021(11) -0.0168(13) -0.0074(12)
F53 0.0536(16) 0.0464(15) 0.0768(19) -0.0084(13) 0.0147(14) -0.0182(13)
F54 0.0814(19) 0.0549(16) 0.082(2) -0.0092(14) -0.0036(16) -0.0385(15)
F55 0.109(2) 0.0335(14) 0.075(2) -0.0208(13) -0.0182(17) -0.0097(14)
F56 0.0663(18) 0.0526(16) 0.084(2) -0.0298(14) -0.0127(16) 0.0178(14)
F57 0.0393(14) 0.0462(14) 0.0719(18) -0.0175(12) -0.0059(12) 0.0000(11)
F73 0.0747(18) 0.0296(13) 0.0623(17) -0.0049(12) 0.0098(14) -0.0011(12)
F74 0.0698(18) 0.0533(16) 0.0688(19) -0.0182(14) 0.0132(15) 0.0057(14)
F75 0.0570(16) 0.0804(19) 0.0502(17) -0.0007(14) 0.0101(13) -0.0070(14)
F76 0.0723(17) 0.0532(16) 0.0491(16) 0.0183(12) -0.0011(13) -0.0116(13)
F77 0.0626(15) 0.0331(13) 0.0469(15) 0.0084(11) -0.0038(12) 0.0062(12)
V1 0.0438(4) 0.0325(4) 0.0525(5) -0.0052(3) -0.0198(4) -0.0085(3)
C12A 0.055(2) 0.047(2) 0.0573(19) -0.0115(16) 0.0000(17) -0.018(2)
C13A 0.055(2) 0.047(2) 0.0573(19) -0.0115(16) 0.0000(17) -0.018(2)
C14A 0.055(2) 0.047(2) 0.0573(19) -0.0115(16) 0.0000(17) -0.018(2)
C15A 0.055(2) 0.047(2) 0.0573(19) -0.0115(16) 0.0000(17) -0.018(2)
C16A 0.055(2) 0.047(2) 0.0573(19) -0.0115(16) 0.0000(17) -0.018(2)
C12B 0.055(2) 0.047(2) 0.0573(19) -0.0115(16) 0.0000(17) -0.018(2)
C13B 0.055(2) 0.047(2) 0.0573(19) -0.0115(16) 0.0000(17) -0.018(2)
C14B 0.055(2) 0.047(2) 0.0573(19) -0.0115(16) 0.0000(17) -0.018(2)
C15B 0.055(2) 0.047(2) 0.0573(19) -0.0115(16) 0.0000(17) -0.018(2)
C16B 0.055(2) 0.047(2) 0.0573(19) -0.0115(16) 0.0000(17) -0.018(2)
C7A 0.049(2) 0.066(2) 0.067(2) 0.001(2) -0.0227(16) -0.0191(19)
C8A 0.049(2) 0.066(2) 0.067(2) 0.001(2) -0.0227(16) -0.0191(19)
C9A 0.049(2) 0.066(2) 0.067(2) 0.001(2) -0.0227(16) -0.0191(19)
C10A 0.049(2) 0.066(2) 0.067(2) 0.001(2) -0.0227(16) -0.0191(19)
C11A 0.049(2) 0.066(2) 0.067(2) 0.001(2) -0.0227(16) -0.0191(19)
C7B 0.049(2) 0.066(2) 0.067(2) 0.001(2) -0.0227(16) -0.0191(19)
C8B 0.049(2) 0.066(2) 0.067(2) 0.001(2) -0.0227(16) -0.0191(19)
C9B 0.049(2) 0.066(2) 0.067(2) 0.001(2) -0.0227(16) -0.0191(19)
C10B 0.049(2) 0.066(2) 0.067(2) 0.001(2) -0.0227(16) -0.0191(19)
C11B 0.049(2) 0.066(2) 0.067(2) 0.001(2) -0.0227(16) -0.0191(19)
V2 0.0364(4) 0.0357(4) 0.0687(6) -0.0115(4) 0.0012(4) 0.0025(3)
C22A 0.072(3) 0.071(4) 0.064(2) -0.005(2) -0.0110(19) 0.008(3)
C23A 0.072(3) 0.071(4) 0.064(2) -0.005(2) -0.0110(19) 0.008(3)
C24A 0.072(3) 0.071(4) 0.064(2) -0.005(2) -0.0110(19) 0.008(3)
C25A 0.072(3) 0.071(4) 0.064(2) -0.005(2) -0.0110(19) 0.008(3)
C26A 0.072(3) 0.071(4) 0.064(2) -0.005(2) -0.0110(19) 0.008(3)
C22B 0.072(3) 0.071(4) 0.064(2) -0.005(2) -0.0110(19) 0.008(3)
C23B 0.072(3) 0.071(4) 0.064(2) -0.005(2) -0.0110(19) 0.008(3)
C24B 0.072(3) 0.071(4) 0.064(2) -0.005(2) -0.0110(19) 0.008(3)
C25B 0.072(3) 0.071(4) 0.064(2) -0.005(2) -0.0110(19) 0.008(3)
C26B 0.072(3) 0.071(4) 0.064(2) -0.005(2) -0.0110(19) 0.008(3)
C17A 0.080(3) 0.065(2) 0.073(2) -0.036(2) 0.000(2) 0.014(2)
C18A 0.080(3) 0.065(2) 0.073(2) -0.036(2) 0.000(2) 0.014(2)
C19A 0.080(3) 0.065(2) 0.073(2) -0.036(2) 0.000(2) 0.014(2)
C20A 0.080(3) 0.065(2) 0.073(2) -0.036(2) 0.000(2) 0.014(2)
C21A 0.080(3) 0.065(2) 0.073(2) -0.036(2) 0.000(2) 0.014(2)
C17B 0.080(3) 0.065(2) 0.073(2) -0.036(2) 0.000(2) 0.014(2)
C18B 0.080(3) 0.065(2) 0.073(2) -0.036(2) 0.000(2) 0.014(2)
C19B 0.080(3) 0.065(2) 0.073(2) -0.036(2) 0.000(2) 0.014(2)
C20B 0.080(3) 0.065(2) 0.073(2) -0.036(2) 0.000(2) 0.014(2)
C21B 0.080(3) 0.065(2) 0.073(2) -0.036(2) 0.000(2) 0.014(2)
C67 0.055(3) 0.061(3) 0.065(4) 0.019(3) -0.009(3) -0.013(3)
C71 0.053(3) 0.030(3) 0.145(6) 0.008(3) -0.050(4) -0.011(2)
C66 0.049(3) 0.074(4) 0.099(5) -0.012(3) -0.025(3) 0.007(3)
C70 0.056(4) 0.089(5) 0.104(5) 0.014(4) -0.031(4) -0.014(3)
C68 0.079(4) 0.074(4) 0.098(5) -0.011(4) -0.042(4) 0.008(3)
C69 0.072(4) 0.091(5) 0.096(5) -0.035(4) -0.028(4) 0.016(4)
C65 0.068(4) 0.116(5) 0.107(5) -0.037(4) -0.010(4) 0.013(4)

loop_
_atom_type_symbol
_atom_type_description
_atom_type_scat_dispersion_real
_atom_type_scat_dispersion_imag
_atom_type_scat_source
C C 0.0033 0.0016 'International Tables Vol C Tables 4.2.6.8 and 6.1.1.4'
H H 0 0 'International Tables Vol C Tables 4.2.6.8 and 6.1.1.4'
B B 0.0013 0.0007 'International Tables Vol C Tables 4.2.6.8 and 6.1.1.4'
N N 0.0061 0.0033 'International Tables Vol C Tables 4.2.6.8 and 6.1.1.4'
F F 0.0171 0.0103 'International Tables Vol C Tables 4.2.6.8 and 6.1.1.4'
V V 0.3005 0.5294 'International Tables Vol C Tables 4.2.6.8 and 6.1.1.4'

loop_
_geom_angle_atom_site_label_1
_geom_angle_atom_site_label_2
_geom_angle_atom_site_label_3
_geom_angle
N1 C1 C2 176.7(5)
C1 C2 C5 118.6(4)
C1 C2 C3 122.2(4)
C5 C2 C3 119.1(3)
C6 C3 C4 121.8(4)
C6 C3 C2 119.2(3)
C4 C3 C2 118.8(3)
N2 C4 C3 174.2(4)
N4 C5 C2 177.1(4)
N3 C6 C3 176.2(4)
C29 C28 C33 113.1(3)
C29 C28 B1 121.9(3)
C33 C28 B1 125.0(3)
F29 C29 C30 115.7(3)
F29 C29 C28 120.2(3)
C30 C29 C28 124.1(4)
F30 C30 C31 120.2(4)
F30 C30 C29 120.3(4)
C31 C30 C29 119.5(4)
F31 C31 C30 120.3(4)
F31 C31 C32 120.1(4)
C30 C31 C32 119.6(4)
F32 C32 C31 120.1(4)
F32 C32 C33 120.5(4)
C31 C32 C33 119.4(4)
F33 C33 C32 115.8(3)
F33 C33 C28 119.9(3)
C32 C33 C28 124.3(4)
C35 C34 C39 112.3(4)
C35 C34 B1 127.7(4)
C39 C34 B1 119.8(4)
F35 C35 C34 119.6(4)
F35 C35 C36 115.7(4)
C34 C35 C36 124.6(4)
F36 C36 C37 121.3(4)
F36 C36 C35 119.6(5)
C37 C36 C35 119.2(4)
F37 C37 C36 119.5(5)
F37 C37 C38 120.7(5)
C36 C37 C38 119.8(4)
F38 C38 C37 119.9(4)
F38 C38 C39 121.4(5)
C37 C38 C39 118.6(5)
F39 C39 C38 115.3(4)
F39 C39 C34 119.2(4)
C38 C39 C34 125.4(4)
C41 C40 C45 113.8(4)
C41 C40 B2 125.5(3)
C45 C40 B2 120.3(3)
F41 C41 C40 120.6(3)
F41 C41 C42 116.0(4)
C40 C41 C42 123.4(4)
F42 C42 C43 120.4(4)
F42 C42 C41 120.0(4)
C43 C42 C41 119.6(4)
F43 C43 C44 121.0(5)
F43 C43 C42 119.6(5)
C44 C43 C42 119.4(4)
F44 C44 C43 119.7(4)
F44 C44 C45 120.8(4)
C43 C44 C45 119.5(4)
F45 C45 C44 116.3(4)
F45 C45 C40 119.3(4)
C44 C45 C40 124.3(4)
C47 C46 C51 113.1(3)
C47 C46 B2 126.2(3)
C51 C46 B2 120.7(3)
F47 C47 C48 115.3(3)
F47 C47 C46 120.2(3)
C48 C47 C46 124.5(3)
F48 C48 C49 120.9(4)
F48 C48 C47 120.2(4)
C49 C48 C47 118.9(4)
F49 C49 C50 120.2(4)
F49 C49 C48 120.4(4)
C50 C49 C48 119.4(4)
F50 C50 C49 119.7(4)
F50 C50 C51 120.5(4)
C49 C50 C51 119.8(4)
F51 C51 C50 116.1(3)
F51 C51 C46 119.6(3)
C50 C51 C46 124.2(3)
C53 C52 C57 114.0(3)
C53 C52 B2 125.4(3)
C57 C52 B2 120.5(3)
F53 C53 C52 121.0(3)
F53 C53 C54 114.9(4)
C52 C53 C54 124.1(4)
F54 C54 C55 120.9(4)
F54 C54 C53 119.8(4)
C55 C54 C53 119.3(4)
F55 C55 C54 120.1(4)
F55 C55 C56 120.2(4)
C54 C55 C56 119.7(4)
F56 C56 C55 119.5(4)
F56 C56 C57 120.9(4)
C55 C56 C57 119.6(4)
F57 C57 C52 120.2(3)
F57 C57 C56 116.5(4)
C52 C57 C56 123.3(4)
C59A C58A H58A 109.5
C59A C58A H58B 109.5
H58A C58A H58B 109.5
C59A C58A H58C 109.5
H58A C58A H58C 109.5
H58B C58A H58C 109.5
C64A C59A C60A 116.7(5)
C64A C59A C58A 120.0(6)
C60A C59A C58A 123.2(6)
C61A C60A C59A 119.0(5)
C61A C60A H60A 120.5
C59A C60A H60A 120.5
C62A C61A C60A 123.5(6)
C62A C61A H61A 118.3
C60A C61A H61A 118.3
C61A C62A C63A 117.7(6)
C61A C62A H62A 121.2
C63A C62A H62A 121.2
C64A C63A C62A 122.3(6)
C64A C63A H63A 118.8
C62A C63A H63A 118.8
C63A C64A C59A 120.6(6)
C63A C64A H64A 119.7
C59A C64A H64A 119.7
C77 C72 C73 112.9(4)
C77 C72 B1 126.1(3)
C73 C72 B1 121.0(3)
F73 C73 C74 115.8(3)
F73 C73 C72 119.5(4)
C74 C73 C72 124.6(4)
F74 C74 C75 120.3(4)
F74 C74 C73 120.6(4)
C75 C74 C73 119.1(4)
F75 C75 C76 120.8(4)
F75 C75 C74 119.6(4)
C76 C75 C74 119.7(4)
F76 C76 C75 119.9(4)
F76 C76 C77 120.9(4)
C75 C76 C77 119.2(4)
F77 C77 C76 115.5(3)
F77 C77 C72 120.0(3)
C76 C77 C72 124.5(4)
N3 B1 C72 105.3(3)
N3 B1 C34 106.4(3)
C72 B1 C34 115.3(3)
N3 B1 C28 106.6(3)
C72 B1 C28 112.8(3)
C34 B1 C28 109.7(3)
N4 B2 C46 103.4(3)
N4 B2 C40 106.7(3)
C46 B2 C40 114.8(3)
N4 B2 C52 106.2(3)
C46 B2 C52 113.6(3)
C40 B2 C52 111.2(3)
C1 N1 V1 177.5(3)
C4 N2 V2 176.3(3)
C6 N3 B1 169.8(4)
C5 N4 B2 172.7(4)
N1 V1 C13A 135.5(2)
N1 V1 C12B 138.6(3)
C13A V1 C12B 34.1(4)
N1 V1 C16A 93.7(3)
C13A V1 C16A 63.4(3)
C12B V1 C16A 45.0(4)
N1 V1 C8A 117.8(3)
C13A V1 C8A 87.1(3)
C12B V1 C8A 102.9(4)
C16A V1 C8A 147.6(3)
N1 V1 C14A 99.2(2)
C13A V1 C14A 36.7(3)
C12B V1 C14A 61.7(4)
C16A V1 C14A 61.1(3)
C8A V1 C14A 103.5(3)
N1 V1 C7A 141.3(2)
C13A V1 C7A 80.9(3)
C12B V1 C7A 77.6(4)
C16A V1 C7A 119.2(3)
C8A V1 C7A 37.0(2)
C14A V1 C7A 113.8(3)
N1 V1 C11A 114.4(3)
C13A V1 C11A 110.0(3)
C12B V1 C11A 91.5(4)
C16A V1 C11A 115.2(3)
C8A V1 C11A 60.5(3)
C14A V1 C11A 146.3(3)
C7A V1 C11A 35.3(2)
N1 V1 C15A 76.6(2)
C13A V1 C15A 62.1(3)
C12B V1 C15A 67.1(4)
C16A V1 C15A 37.0(3)
C8A V1 C15A 139.2(3)
C14A V1 C15A 36.0(3)
C7A V1 C15A 142.0(3)
C11A V1 C15A 152.2(3)
N1 V1 C10A 82.5(2)
C13A V1 C10A 140.7(3)
C12B V1 C10A 127.4(4)
C16A V1 C10A 136.8(3)
C8A V1 C10A 60.7(3)
C14A V1 C10A 162.0(3)
C7A V1 C10A 59.8(3)
C11A V1 C10A 35.9(2)
C15A V1 C10A 156.9(3)
N1 V1 C9A 83.2(2)
C13A V1 C9A 123.2(3)
C12B V1 C9A 138.2(3)
C16A V1 C9A 172.7(3)
C8A V1 C9A 37.4(3)
C14A V1 C9A 125.9(3)
C7A V1 C9A 61.6(3)
C11A V1 C9A 60.7(3)
C15A V1 C9A 146.9(3)
C10A V1 C9A 36.2(2)
N1 V1 C12A 129.1(3)
C13A V1 C12A 37.3(3)
C12B V1 C12A 9.5(4)
C16A V1 C12A 35.6(3)
C8A V1 C12A 112.1(3)
C14A V1 C12A 58.7(4)
C7A V1 C12A 86.8(3)
C11A V1 C12A 97.9(4)
C15A V1 C12A 58.9(3)
C10A V1 C12A 133.0(4)
C9A V1 C12A 147.6(3)
C16A C12A C13A 111.6(10)
C16A C12A V1 69.9(7)
C13A C12A V1 68.6(7)
C16A C12A H12A 124.1
C13A C12A H12A 124.1
V1 C12A H12A 124.1
C14A C13A C12A 103.1(8)
C14A C13A V1 73.6(5)
C12A C13A V1 74.2(7)
C14A C13A H13A 127.6
C12A C13A H13A 127.6
V1 C13A H13A 127.6
C15A C14A C13A 110.8(8)
C15A C14A V1 72.4(5)
C13A C14A V1 69.8(5)
C15A C14A H14A 124.6
C13A C14A H14A 124.6
V1 C14A H14A 124.6
C14A C15A C16A 107.6(8)
C14A C15A V1 71.6(5)
C16A C15A V1 69.9(5)
C14A C15A H15A 126.2
C16A C15A H15A 126.2
V1 C15A H15A 126.2
C12A C16A C15A 105.6(9)
C12A C16A V1 74.4(7)
C15A C16A V1 73.1(5)
C12A C16A H16A 126.7
C15A C16A H16A 126.6
V1 C16A H16A 126.6
C16B C12B C13B 102.3(11)
C16B C12B V1 76.0(8)
C13B C12B V1 74.9(8)
C16B C12B H12B 127.5
C13B C12B H12B 127.5
V1 C12B H12B 127.5
C14B C13B C12B 111.2(10)
C14B C13B V1 73.4(6)
C12B C13B V1 68.1(8)
C14B C13B H13B 124.4
C12B C13B H13B 124.4
V1 C13B H13B 124.4
C13B C14B C15B 107.1(9)
C13B C14B V1 71.6(6)
C15B C14B V1 74.2(6)
C13B C14B H14B 126.2
C15B C14B H14B 126.2
V1 C14B H14B 126.2
C14B C15B C16B 105.9(9)
C14B C15B V1 71.0(6)
C16B C15B V1 70.3(6)
C14B C15B H15B 127
C16B C15B H15B 127
V1 C15B H15B 127
C12B C16B C15B 112.5(11)
C12B C16B V1 68.3(8)
C15B C16B V1 74.6(6)
C12B C16B H16B 123.7
C15B C16B H16B 123.7
V1 C16B H16B 123.7
C11A C7A C8A 108.2(7)
C11A C7A V1 72.5(4)
C8A C7A V1 70.8(5)
C11A C7A H7A 125.8
C8A C7A H7A 125.8
V1 C7A H7A 125.8
C7A C8A C9A 107.4(7)
C7A C8A V1 72.1(5)
C9A C8A V1 72.3(5)
C7A C8A H8A 126.1
C9A C8A H8A 126.1
V1 C8A H8A 126.1
C10A C9A C8A 105.8(7)
C10A C9A V1 71.9(5)
C8A C9A V1 70.3(5)
C10A C9A H9A 127
C8A C9A H9A 127
V1 C9A H9A 127
C11A C10A C9A 109.3(7)
C11A C10A V1 71.9(5)
C9A C10A V1 71.9(5)
C11A C10A H10A 125.3
C9A C10A H10A 125.3
V1 C10A H10A 125.3
C7A C11A C10A 109.3(7)
C7A C11A V1 72.2(5)
C10A C11A V1 72.2(5)
C7A C11A H11A 125.3
C10A C11A H11A 125.3
V1 C11A H11A 125.3
C11B C7B C8B 110.6(13)
C11B C7B V1 75.9(9)
C8B C7B V1 72.5(9)
C11B C7B H7B 124.5
C8B C7B H7B 124.5
V1 C7B H7B 124.5
C7B C8B C9B 106.1(13)
C7B C8B V1 71.8(9)
C9B C8B V1 71.0(8)
C7B C8B H8B 126.8
C9B C8B H8B 126.8
V1 C8B H8B 126.8
C10B C9B C8B 104.7(14)
C10B C9B V1 74.9(9)
C8B C9B V1 71.9(9)
C10B C9B H9B 127.1
C8B C9B H9B 127.1
V1 C9B H9B 127.1
C11B C10B C9B 109.7(15)
C11B C10B V1 73.0(9)
C9B C10B V1 69.3(9)
C11B C10B H10B 125.2
C9B C10B H10B 125.2
V1 C10B H10B 125.2
C7B C11B C10B 108.7(13)
C7B C11B V1 70.3(9)
C10B C11B V1 73.1(9)
C7B C11B H11B 125.6
C10B C11B H11B 125.6
V1 C11B H11B 125.6
N2 V2 C21B 84.4(3)
N2 V2 C20B 121.7(4)
C21B V2 C20B 38.8(4)
N2 V2 C25B 95.0(3)
C21B V2 C25B 113.7(5)
C20B V2 C25B 97.7(5)
N2 V2 C26B 131.3(3)
C21B V2 C26B 111.2(5)
C20B V2 C26B 77.8(5)
C25B V2 C26B 36.3(3)
N2 V2 C22A 130.2(4)
C21B V2 C22A 145.4(5)
C20B V2 C22A 107.4(5)
C25B V2 C22A 69.3(5)
C26B V2 C22A 49.3(5)
N2 V2 C19B 141.0(4)
C21B V2 C19B 63.7(4)
C20B V2 C19B 38.2(4)
C25B V2 C19B 117.4(5)
C26B V2 C19B 83.4(5)
C22A V2 C19B 83.9(6)
N2 V2 C24B 78.4(4)
C21B V2 C24B 142.6(5)
C20B V2 C24B 134.4(5)
C25B V2 C24B 37.0(3)
C26B V2 C24B 61.1(4)
C22A V2 C24B 60.5(6)
C19B V2 C24B 140.5(5)
N2 V2 C18B 111.1(4)
C21B V2 C18B 65.3(6)
C20B V2 C18B 64.2(6)
C25B V2 C18B 153.3(5)
C26B V2 C18B 117.4(5)
C22A V2 C18B 96.5(6)
C19B V2 C18B 36.5(4)
C24B V2 C18B 152.1(5)
N2 V2 C22B 137.7(3)
C21B V2 C22B 135.7(4)
C20B V2 C22B 96.9(5)
C25B V2 C22B 60.8(4)
C26B V2 C22B 36.0(3)
C22A V2 C22B 13.8(5)
C19B V2 C22B 80.0(5)
C24B V2 C22B 61.3(4)
C18B V2 C22B 100.3(5)
N2 V2 C23A 95.5(3)
C21B V2 C23A 171.9(5)
C20B V2 C23A 142.7(5)
C25B V2 C23A 74.5(4)
C26B V2 C23A 75.0(4)
C22A V2 C23A 35.5(4)
C19B V2 C23A 112.9(5)
C24B V2 C23A 44.7(5)
C18B V2 C23A 107.4(5)
C22B V2 C23A 47.0(4)
N2 V2 C17B 82.9(4)
C21B V2 C17B 38.0(5)
C20B V2 C17B 61.0(6)
C25B V2 C17B 151.6(5)
C26B V2 C17B 137.5(5)
C22A V2 C17B 132.3(6)
C19B V2 C17B 58.2(6)
C24B V2 C17B 160.7(5)
C18B V2 C17B 35.8(4)
C22B V2 C17B 135.1(5)
C23A V2 C17B 133.9(6)
C23A C22A C26A 110.0(12)
C23A C22A V2 74.4(8)
C26A C22A V2 76.7(9)
C23A C22A H22A 124.5
C26A C22A H22A 124.5
V2 C22A H22A 124.5
C24A C23A C22A 105.2(11)
C24A C23A V2 75.5(9)
C22A C23A V2 70.2(8)
C24A C23A H23A 127
C22A C23A H23A 127
V2 C23A H23A 127
C23A C24A C25A 114.4(12)
C23A C24A V2 70.9(9)
C25A C24A V2 74.5(8)
C23A C24A H24A 122.8
C25A C24A H24A 122.8
V2 C24A H24A 122.8
C24A C25A C26A 103.5(11)
C24A C25A V2 70.9(9)
C26A C25A V2 71.4(7)
C24A C25A H25A 128
C26A C25A H25A 128
V2 C25A H25A 128
C25A C26A C22A 106.7(11)
C25A C26A V2 73.9(7)
C22A C26A V2 67.2(9)
C25A C26A H26A 126.6
C22A C26A H26A 126.6
V2 C26A H26A 126.6
C26B C22B C23B 109.0(11)
C26B C22B V2 69.7(8)
C23B C22B V2 72.7(6)
C26B C22B H22B 125.5
C23B C22B H22B 125.5
V2 C22B H22B 125.5
C22B C23B C24B 105.5(9)
C22B C23B V2 71.0(7)
C24B C23B V2 69.4(7)
C22B C23B H23B 127.2
C24B C23B H23B 127.2
V2 C23B H23B 127.2
C25B C24B C23B 106.9(10)
C25B C24B V2 70.0(7)
C23B C24B V2 72.7(7)
C25B C24B H24B 126.4
C23B C24B H24B 126.4
V2 C24B H24B 126.4
C26B C25B C24B 108.5(9)
C26B C25B V2 71.9(6)
C24B C25B V2 73.0(7)
C26B C25B H25B 125.6
C24B C25B H25B 125.6
V2 C25B H25B 125.6
C25B C26B C22B 110.1(10)
C25B C26B V2 71.7(6)
C22B C26B V2 74.3(8)
C25B C26B H26B 124.8
C22B C26B H26B 124.8
V2 C26B H26B 124.8
C18A C17A C21A 107.9(8)
C18A C17A V2 72.8(6)
C21A C17A V2 74.9(7)
C18A C17A H17A 125.7
C21A C17A H17A 125.7
V2 C17A H17A 125.7
C17A C18A C19A 108.4(8)
C17A C18A V2 72.1(7)
C19A C18A V2 71.5(5)
C17A C18A H18A 125.7
C19A C18A H18A 125.7
V2 C18A H18A 125.7
C18A C19A C20A 108.4(8)
C18A C19A V2 72.8(5)
C20A C19A V2 72.9(5)
C18A C19A H19A 125.6
C20A C19A H19A 125.6
V2 C19A H19A 125.6
C19A C20A C21A 105.7(8)
C19A C20A V2 71.2(5)
C21A C20A V2 74.0(5)
C19A C20A H20A 126.8
C21A C20A H20A 126.8
V2 C20A H20A 126.8
C17A C21A C20A 109.4(9)
C17A C21A V2 70.4(7)
C20A C21A V2 70.6(5)
C17A C21A H21A 125.3
C20A C21A H21A 125.3
V2 C21A H21A 125.3
C18B C17B C21B 113.2(16)
C18B C17B V2 71.1(11)
C21B C17B V2 65.6(11)
C18B C17B H17B 122.9
C21B C17B H17B 122.9
V2 C17B H17B 122.9
C17B C18B C19B 103.1(15)
C17B C18B V2 73.0(12)
C19B C18B V2 70.6(8)
C17B C18B H18B 128
C19B C18B H18B 128
V2 C18B H18B 128
C18B C19B C20B 111.0(13)
C18B C19B V2 72.9(8)
C20B C19B V2 67.7(8)
C18B C19B H19B 124.5
C20B C19B H19B 124.5
V2 C19B H19B 124.5
C21B C20B C19B 107.7(13)
C21B C20B V2 70.4(8)
C19B C20B V2 74.1(8)
C21B C20B H20B 126
C19B C20B H20B 126
V2 C20B H20B 126
C20B C21B C17B 103.3(13)
C20B C21B V2 70.8(8)
C17B C21B V2 76.4(13)
C20B C21B H21B 127.6
C17B C21B H21B 127.6
V2 C21B H21B 127.6
C66 C67 C68 117.2(5)
C66 C67 H67 121.4
C68 C67 H67 121.4
C66 C71 C70 121.3(6)
C66 C71 H71 119.4
C70 C71 H71 119.4
C67 C66 C71 120.4(6)
C67 C66 C65 120.1(6)
C71 C66 C65 119.5(6)
C71 C70 C69 118.3(6)
C71 C70 H70 120.9
C69 C70 H70 120.9
C69 C68 C67 124.7(7)
C69 C68 H68 117.7
C67 C68 H68 117.7
C68 C69 C70 118.2(6)
C68 C69 H69 120.9
C70 C69 H69 120.9
C66 C65 H65A 109.5
C66 C65 H65B 109.5
H65A C65 H65B 109.5
C66 C65 H65C 109.5
H65A C65 H65C 109.5
H65B C65 H65C 109.5

loop_
_geom_bond_atom_site_label_1
_geom_bond_atom_site_label_2
_geom_bond_distance
C1 N1 1.158(5)
C1 C2 1.402(5)
C2 C5 1.407(6)
C2 C3 1.459(5)
C3 C6 1.380(5)
C3 C4 1.411(5)
C4 N2 1.154(5)
C5 N4 1.147(5)
C6 N3 1.154(4)
C28 C29 1.380(5)
C28 C33 1.389(5)
C28 B1 1.647(5)
C29 F29 1.359(4)
C29 C30 1.378(5)
C30 F30 1.343(5)
C30 C31 1.357(6)
C31 F31 1.352(4)
C31 C32 1.359(6)
C32 F32 1.348(4)
C32 C33 1.369(5)
C33 F33 1.343(4)
C34 C35 1.367(5)
C34 C39 1.390(6)
C34 B1 1.630(6)
C35 F35 1.358(5)
C35 C36 1.392(6)
C36 F36 1.341(5)
C36 C37 1.357(7)
C37 F37 1.350(5)
C37 C38 1.358(7)
C38 F38 1.346(5)
C38 C39 1.375(6)
C39 F39 1.356(5)
C40 C41 1.369(5)
C40 C45 1.381(5)
C40 B2 1.638(5)
C41 F41 1.351(4)
C41 C42 1.390(6)
C42 F42 1.346(5)
C42 C43 1.359(6)
C43 F43 1.349(5)
C43 C44 1.352(6)
C44 F44 1.346(5)
C44 C45 1.371(6)
C45 F45 1.356(5)
C46 C47 1.389(5)
C46 C51 1.393(5)
C46 B2 1.631(6)
C47 F47 1.351(4)
C47 C48 1.387(5)
C48 F48 1.340(4)
C48 C49 1.373(6)
C49 F49 1.343(4)
C49 C50 1.367(6)
C50 F50 1.347(4)
C50 C51 1.376(5)
C51 F51 1.350(4)
C52 C53 1.382(5)
C52 C57 1.384(5)
C52 B2 1.643(5)
C53 F53 1.350(4)
C53 C54 1.382(5)
C54 F54 1.351(4)
C54 C55 1.357(6)
C55 F55 1.348(4)
C55 C56 1.363(6)
C56 F56 1.350(5)
C56 C57 1.388(5)
C57 F57 1.343(4)
C58A C59A 1.436(7)
C58A H58A 0.96
C58A H58B 0.96
C58A H58C 0.96
C59A C64A 1.390(7)
C59A C60A 1.399(7)
C60A C61A 1.374(7)
C60A H60A 0.93
C61A C62A 1.317(8)
C61A H61A 0.93
C62A C63A 1.357(8)
C62A H62A 0.93
C63A C64A 1.350(8)
C63A H63A 0.93
C64A H64A 0.93
C72 C77 1.386(5)
C72 C73 1.389(5)
C72 B1 1.625(6)
C73 F73 1.358(4)
C73 C74 1.373(6)
C74 F74 1.351(4)
C74 C75 1.370(6)
C75 F75 1.355(5)
C75 C76 1.362(6)
C76 F76 1.349(4)
C76 C77 1.377(5)
C77 F77 1.346(4)
B1 N3 1.558(5)
B2 N4 1.571(5)
N1 V1 2.056(3)
N2 V2 2.049(3)
V1 C13A 2.216(10)
V1 C12B 2.233(16)
V1 C16A 2.234(9)
V1 C8A 2.252(9)
V1 C14A 2.266(9)
V1 C7A 2.269(8)
V1 C11A 2.274(9)
V1 C15A 2.276(9)
V1 C10A 2.278(9)
V1 C9A 2.279(9)
V1 C12A 2.291(13)
C12A C16A 1.385(11)
C12A C13A 1.443(13)
C12A H12A 0.98
C13A C14A 1.410(10)
C13A H13A 0.98
C14A C15A 1.404(10)
C14A H14A 0.98
C15A C16A 1.433(11)
C15A H15A 0.98
C16A H16A 0.98
C12B C16B 1.402(12)
C12B C13B 1.449(15)
C12B H12B 0.98
C13B C14B 1.402(12)
C13B H13B 0.98
C14B C15B 1.416(12)
C14B H14B 0.98
C15B C16B 1.424(11)
C15B H15B 0.98
C16B H16B 0.98
C7A C11A 1.378(9)
C7A C8A 1.436(10)
C7A H7A 0.98
C8A C9A 1.453(11)
C8A H8A 0.98
C9A C10A 1.417(10)
C9A H9A 0.98
C10A C11A 1.403(10)
C10A H10A 0.98
C11A H11A 0.98
C7B C11B 1.356(15)
C7B C8B 1.410(15)
C7B H7B 0.98
C8B C9B 1.46(2)
C8B H8B 0.98
C9B C10B 1.436(14)
C9B H9B 0.98
C10B C11B 1.377(15)
C10B H10B 0.98
C11B H11B 0.98
V2 C21B 2.148(16)
V2 C20B 2.153(14)
V2 C25B 2.210(12)
V2 C26B 2.212(12)
V2 C22A 2.237(17)
V2 C19B 2.239(14)
V2 C24B 2.249(14)
V2 C18B 2.268(16)
V2 C22B 2.271(13)
V2 C23A 2.291(16)
V2 C17B 2.29(2)
C22A C23A 1.379(13)
C22A C26A 1.432(14)
C22A H22A 0.98
C23A C24A 1.341(13)
C23A H23A 0.98
C24A C25A 1.412(13)
C24A H24A 0.98
C25A C26A 1.418(13)
C25A H25A 0.98
C26A H26A 0.98
C22B C26B 1.387(12)
C22B C23B 1.421(12)
C22B H22B 0.98
C23B C24B 1.475(12)
C23B H23B 0.98
C24B C25B 1.416(12)
C24B H24B 0.98
C25B C26B 1.378(11)
C25B H25B 0.98
C26B H26B 0.98
C17A C18A 1.394(11)
C17A C21A 1.398(12)
C17A H17A 0.98
C18A C19A 1.414(10)
C18A H18A 0.98
C19A C20A 1.426(11)
C19A H19A 0.98
C20A C21A 1.426(11)
C20A H20A 0.98
C21A H21A 0.98
C17B C18B 1.403(16)
C17B C21B 1.451(17)
C17B H17B 0.98
C18B C19B 1.413(15)
C18B H18B 0.98
C19B C20B 1.440(15)
C19B H19B 0.98
C20B C21B 1.427(15)
C20B H20B 0.98
C21B H21B 0.98
C67 C66 1.365(7)
C67 C68 1.385(7)
C67 H67 0.93
C71 C66 1.390(7)
C71 C70 1.392(8)
C71 H71 0.93
C66 C65 1.448(7)
C70 C69 1.404(8)
C70 H70 0.93
C68 C69 1.350(7)
C68 H68 0.93
C69 H69 0.93
C65 H65A 0.96
C65 H65B 0.96
C65 H65C 0.96
